data_4066227
loop_
_publ_author_name
'Bleeke, John R.'
'Lutes, Bryn L.'
'Lipschutz, Michael'
'Sakellariou-Thompson, Donastas'
'Lee, John Seonghyun'
'Rath, Nigam P.'

_publ_section_title
;
 Synthesis, Structure, Spectroscopy, and Reactivity of
 Oxapentadienyl&#x2212;Cobalt&#x2212;Phosphine Complexes&#x2020;,(1)
;
_journal_issue 21
_journal_name_full Organometallics
_journal_page_first 5057
_journal_paper_doi 10.1021/om100361a
_journal_volume 29
_journal_year 2010
_chemical_formula_sum 'C13 H32 Co O P3'
_chemical_formula_weight 356.23
_chemical_name_systematic
; 
 ? 
;
_space_group_IT_number 33
_symmetry_cell_setting orthorhombic
_symmetry_space_group_name_Hall 'P 2c -2n'
_symmetry_space_group_name_H-M 'P n a 21'
_atom_sites_solution_hydrogens geom
_atom_sites_solution_primary direct
_atom_sites_solution_secondary difmap
_audit_creation_method SHELXL-97
_cell_angle_alpha 90.00
_cell_angle_beta 90.00
_cell_angle_gamma 90.00
_cell_formula_units_Z 4
_cell_length_a 18.8012(14)
_cell_length_b 7.9575(6)
_cell_length_c 12.0680(10)
_cell_measurement_reflns_used 9952
_cell_measurement_temperature 100(2)
_cell_measurement_theta_max 30.41
_cell_measurement_theta_min 2.75
_cell_volume 1805.5(2)
_computing_cell_refinement 'Bruker-Apex II (Bruker, 2006)'
_computing_data_collection 'Bruker-Apex II (Bruker, 2006)'
_computing_data_reduction 'Bruker-SAINT   (Bruker, 2006)'
_computing_molecular_graphics 'Bruker-SHELXTL (Sheldrick, G.M., 2008)'
_computing_publication_material 'Bruker-SHELXTL (Sheldrick, G.M., 2008)'
_computing_structure_refinement 'Bruker-SHELXTL (Sheldrick, G.M., 2008)'
_computing_structure_solution 'Bruker-SHELXTL (Sheldrick, G.M., 2008)'
_diffrn_ambient_temperature 100(2)
_diffrn_measured_fraction_theta_full 0.999
_diffrn_measured_fraction_theta_max 0.999
_diffrn_measurement_device_type 'CCD area detector'
_diffrn_measurement_method 'phi and omega scans'
_diffrn_radiation_monochromator graphite
_diffrn_radiation_source 'fine-focus sealed tube'
_diffrn_radiation_type MoK\a
_diffrn_radiation_wavelength 0.71073
_diffrn_reflns_av_R_equivalents 0.0377
_diffrn_reflns_av_sigmaI/netI 0.0250
_diffrn_reflns_limit_h_max 27
_diffrn_reflns_limit_h_min -26
_diffrn_reflns_limit_k_max 11
_diffrn_reflns_limit_k_min -11
_diffrn_reflns_limit_l_max 17
_diffrn_reflns_limit_l_min -17
_diffrn_reflns_number 53265
_diffrn_reflns_theta_full 30.78
_diffrn_reflns_theta_max 30.78
_diffrn_reflns_theta_min 2.75
_exptl_absorpt_coefficient_mu 1.206
_exptl_absorpt_correction_T_max 0.7998
_exptl_absorpt_correction_T_min 0.6403
_exptl_absorpt_correction_type numerical
_exptl_absorpt_process_details 'sadabs v2008/1'
_exptl_crystal_colour brown
_exptl_crystal_density_diffrn 1.311
_exptl_crystal_density_meas ?
_exptl_crystal_density_method 'not measured'
_exptl_crystal_description rectanguar
_exptl_crystal_F_000 760
_exptl_crystal_size_max 0.41
_exptl_crystal_size_mid 0.37
_exptl_crystal_size_min 0.19
_refine_diff_density_max 0.826
_refine_diff_density_min -0.527
_refine_diff_density_rms 0.105
_refine_ls_abs_structure_details 'Flack H D (1983), Acta Cryst. A39, 876-881'
_refine_ls_abs_structure_Flack 0.548(15)
_refine_ls_extinction_method none
_refine_ls_goodness_of_fit_ref 1.060
_refine_ls_hydrogen_treatment noref
_refine_ls_matrix_type full
_refine_ls_number_parameters 173
_refine_ls_number_reflns 5610
_refine_ls_number_restraints 1
_refine_ls_restrained_S_all 1.060
_refine_ls_R_factor_all 0.0413
_refine_ls_R_factor_gt 0.0350
_refine_ls_shift/su_max 0.005
_refine_ls_shift/su_mean 0.000
_refine_ls_structure_factor_coef Fsqd
_refine_ls_weighting_details 'calc w=1/[\s^2^(Fo^2^)+(0.0406P)^2^+1.7329P] where P=(Fo^2^+2Fc^2^)/3'
_refine_ls_weighting_scheme calc
_refine_ls_wR_factor_gt 0.0871
_refine_ls_wR_factor_ref 0.0901
_reflns_number_gt 5068
_reflns_number_total 5610
_reflns_threshold_expression >2sigma(I)
_cod_data_source_file om100361a_si_002.cif
_cod_data_source_block j8308
_cod_depositor_comments
;
The following automatic conversions were performed:

'_symmetry_cell_setting' value 'Orthorhombic' changed to
'orthorhombic' according to
/home/saulius/struct/CIF-dictionaries/cif_core.dic dictionary named
'cif_core.dic' version 2.4.1 from 2010-06-29.

Automatic conversion script
Id: cif_fix_values 1715 2011-07-08 13:25:40Z adriana 

The following automatic conversions were performed:

'_exptl_crystal_density_meas' value 'no' was changed to '?' - the
value is perceived as not measured.

Automatic conversion script
Id: cif_fix_values 3008 2015-01-20 13:52:24Z robertas 
;
_cod_original_sg_symbol_H-M Pna2~1~
_cod_database_code 4066227

loop_
_symmetry_equiv_pos_as_xyz
'x, y, z'
'-x, -y, z+1/2'
'x+1/2, -y+1/2, z'
'-x+1/2, y+1/2, z+1/2'

loop_
_atom_site_label
_atom_site_type_symbol
_atom_site_fract_x
_atom_site_fract_y
_atom_site_fract_z
_atom_site_U_iso_or_equiv
_atom_site_adp_type
_atom_site_occupancy
_atom_site_symmetry_multiplicity
_atom_site_calc_flag
_atom_site_refinement_flags
Co1 Co 0.104185(13) 0.17409(3) 0.67894(4) 0.01318(7) Uani 1 1 d .
P1 P 0.15218(4) 0.31563(9) 0.81514(5) 0.01874(17) Uani 1 1 d .
P2 P 0.14668(4) 0.30971(10) 0.53724(5) 0.01626(15) Uani 1 1 d .
P3 P -0.00334(3) 0.27124(8) 0.67920(10) 0.02352(12) Uani 1 1 d .
O1 O 0.28050(12) -0.0159(3) 0.6886(4) 0.0585(7) Uani 1 1 d .
C1 C 0.0665(2) -0.0309(4) 0.7625(3) 0.0438(9) Uani 1 1 d .
H1A H 0.0968 -0.0766 0.8226 0.053 Uiso 1 1 calc R
H1B H 0.0149 -0.0337 0.7788 0.053 Uiso 1 1 calc R
C2 C 0.08682(19) -0.0645(3) 0.6560(4) 0.0500(15) Uani 1 1 d .
H2 H 0.0531 -0.1027 0.6031 0.060 Uiso 1 1 calc R
C3 C 0.16032(18) -0.0410(3) 0.6254(3) 0.0344(7) Uani 1 1 d .
H3 H 0.1711 -0.0285 0.5489 0.041 Uiso 1 1 calc R
C4 C 0.21641(18) -0.0353(4) 0.7002(3) 0.0448(10) Uani 1 1 d .
H4 H 0.2022 -0.0493 0.7752 0.054 Uiso 1 1 calc R
C11 C 0.1445(2) 0.2271(5) 0.9553(2) 0.0406(8) Uani 1 1 d .
H11A H 0.1685 0.3013 1.0083 0.061 Uiso 1 1 calc R
H11B H 0.1668 0.1158 0.9571 0.061 Uiso 1 1 calc R
H11C H 0.0942 0.2170 0.9753 0.061 Uiso 1 1 calc R
C12 C 0.12064(17) 0.5288(4) 0.8411(3) 0.0299(6) Uani 1 1 d .
H12A H 0.0698 0.5260 0.8588 0.045 Uiso 1 1 calc R
H12B H 0.1283 0.5978 0.7749 0.045 Uiso 1 1 calc R
H12C H 0.1469 0.5771 0.9036 0.045 Uiso 1 1 calc R
C13 C 0.24845(16) 0.3568(5) 0.8098(3) 0.0419(8) Uani 1 1 d .
H13A H 0.2588 0.4333 0.7483 0.063 Uiso 1 1 calc R
H13B H 0.2740 0.2508 0.7986 0.063 Uiso 1 1 calc R
H13C H 0.2638 0.4082 0.8796 0.063 Uiso 1 1 calc R
C21 C 0.1494(2) 0.5403(4) 0.5350(3) 0.0364(7) Uani 1 1 d .
H21A H 0.1733 0.5813 0.6020 0.055 Uiso 1 1 calc R
H21B H 0.1008 0.5845 0.5326 0.055 Uiso 1 1 calc R
H21C H 0.1756 0.5782 0.4694 0.055 Uiso 1 1 calc R
C22 C 0.23944(16) 0.2746(5) 0.5046(3) 0.0383(8) Uani 1 1 d .
H22A H 0.2491 0.1536 0.5038 0.057 Uiso 1 1 calc R
H22B H 0.2693 0.3288 0.5608 0.057 Uiso 1 1 calc R
H22C H 0.2501 0.3223 0.4316 0.057 Uiso 1 1 calc R
C23 C 0.10501(19) 0.2660(5) 0.4047(2) 0.0354(7) Uani 1 1 d .
H23A H 0.1313 0.3234 0.3457 0.053 Uiso 1 1 calc R
H23B H 0.0558 0.3063 0.4058 0.053 Uiso 1 1 calc R
H23C H 0.1055 0.1446 0.3910 0.053 Uiso 1 1 calc R
C31 C -0.06787(18) 0.1503(6) 0.6002(4) 0.0559(11) Uani 1 1 d .
H31A H -0.0658 0.0323 0.6231 0.084 Uiso 1 1 calc R
H31B H -0.0568 0.1589 0.5210 0.084 Uiso 1 1 calc R
H31C H -0.1157 0.1947 0.6139 0.084 Uiso 1 1 calc R
C32 C -0.04937(16) 0.2762(5) 0.8136(3) 0.0447(9) Uani 1 1 d .
H32A H -0.0996 0.3040 0.8021 0.067 Uiso 1 1 calc R
H32B H -0.0274 0.3614 0.8612 0.067 Uiso 1 1 calc R
H32C H -0.0457 0.1658 0.8491 0.067 Uiso 1 1 calc R
C33 C -0.02605(17) 0.4825(5) 0.6313(3) 0.0415(8) Uani 1 1 d .
H33A H -0.0126 0.4946 0.5533 0.062 Uiso 1 1 calc R
H33B H -0.0004 0.5658 0.6758 0.062 Uiso 1 1 calc R
H33C H -0.0774 0.5005 0.6392 0.062 Uiso 1 1 calc R

loop_
_atom_site_aniso_label
_atom_site_aniso_U_11
_atom_site_aniso_U_22
_atom_site_aniso_U_33
_atom_site_aniso_U_23
_atom_site_aniso_U_13
_atom_site_aniso_U_12
Co1 0.01463(12) 0.01030(11) 0.01462(11) -0.00005(18) 0.00216(17) 0.00018(8)
P1 0.0206(4) 0.0198(4) 0.0158(4) -0.0027(3) -0.0026(3) 0.0031(3)
P2 0.0183(3) 0.0146(3) 0.0159(4) 0.0022(3) 0.0004(3) -0.0002(2)
P3 0.0117(2) 0.0314(3) 0.0275(3) -0.0095(5) 0.0001(3) -0.00137(19)
O1 0.0387(11) 0.0554(14) 0.081(2) 0.000(2) 0.0013(17) 0.0284(10)
C1 0.058(2) 0.0205(14) 0.053(2) 0.0060(14) 0.0189(17) -0.0007(15)
C2 0.0435(16) 0.0080(10) 0.099(5) -0.0071(16) 0.013(2) -0.0060(11)
C3 0.0540(19) 0.0172(12) 0.0319(15) 0.0003(11) 0.0155(14) 0.0099(12)
C4 0.0462(17) 0.0262(13) 0.062(3) 0.0075(15) -0.0004(16) 0.0228(13)
C11 0.062(2) 0.0419(18) 0.0182(13) -0.0023(12) -0.0043(13) 0.0137(17)
C12 0.0300(14) 0.0229(13) 0.0367(16) -0.0133(12) -0.0103(13) 0.0010(12)
C13 0.0204(13) 0.064(2) 0.0417(18) -0.0206(17) -0.0075(12) 0.0027(14)
C21 0.0499(19) 0.0155(12) 0.0438(18) 0.0083(13) 0.0125(16) -0.0019(13)
C22 0.0234(13) 0.0443(18) 0.047(2) 0.0143(16) 0.0126(13) -0.0002(13)
C23 0.0475(19) 0.0401(18) 0.0185(13) -0.0015(12) -0.0038(12) -0.0085(15)
C31 0.0265(16) 0.079(3) 0.062(2) -0.036(2) -0.0097(15) -0.0137(17)
C32 0.0230(14) 0.066(2) 0.0449(19) -0.0253(18) 0.0155(13) -0.0110(15)
C33 0.0275(14) 0.0477(19) 0.0492(17) -0.0074(15) -0.0092(13) 0.0178(14)

loop_
_atom_type_symbol
_atom_type_description
_atom_type_scat_dispersion_real
_atom_type_scat_dispersion_imag
_atom_type_scat_source
C C 0.0033 0.0016 'International Tables Vol C Tables 4.2.6.8 and 6.1.1.4'
H H 0.0000 0.0000 'International Tables Vol C Tables 4.2.6.8 and 6.1.1.4'
O O 0.0106 0.0060 'International Tables Vol C Tables 4.2.6.8 and 6.1.1.4'
P P 0.1023 0.0942 'International Tables Vol C Tables 4.2.6.8 and 6.1.1.4'
Co Co 0.3494 0.9721 'International Tables Vol C Tables 4.2.6.8 and 6.1.1.4'

loop_
_geom_angle_atom_site_label_1
_geom_angle_atom_site_label_2
_geom_angle_atom_site_label_3
_geom_angle
C2 Co1 C1 39.99(17)
C2 Co1 C3 41.39(14)
C1 Co1 C3 71.20(13)
C2 Co1 P3 101.07(11)
C1 Co1 P3 87.75(12)
C3 Co1 P3 139.17(10)
C2 Co1 P2 115.72(15)
C1 Co1 P2 155.70(11)
C3 Co1 P2 88.72(9)
P3 Co1 P2 99.62(4)
C2 Co1 P1 132.72(15)
C1 Co1 P1 100.54(12)
C3 Co1 P1 116.18(10)
P3 Co1 P1 101.56(4)
P2 Co1 P1 100.59(2)
C12 P1 C11 99.95(16)
C12 P1 C13 99.23(16)
C11 P1 C13 100.21(19)
C12 P1 Co1 118.28(11)
C11 P1 Co1 117.51(13)
C13 P1 Co1 118.10(12)
C22 P2 C23 101.23(17)
C22 P2 C21 97.14(17)
C23 P2 C21 101.01(18)
C22 P2 Co1 116.65(12)
C23 P2 Co1 116.06(11)
C21 P2 Co1 121.18(12)
C31 P3 C33 99.50(19)
C31 P3 C32 99.19(17)
C33 P3 C32 98.59(18)
C31 P3 Co1 115.68(14)
C33 P3 Co1 123.10(11)
C32 P3 Co1 116.65(13)
C2 C1 Co1 66.15(18)
C2 C1 H1A 117.1
Co1 C1 H1A 117.1
C2 C1 H1B 117.1
Co1 C1 H1B 117.1
H1A C1 H1B 114.1
C1 C2 C3 118.9(4)
C1 C2 Co1 73.9(2)
C3 C2 Co1 75.48(16)
C1 C2 H2 120.6
C3 C2 H2 120.6
Co1 C2 H2 121.3
C4 C3 C2 124.4(3)
C4 C3 Co1 98.9(2)
C2 C3 Co1 63.13(15)
C4 C3 H3 117.8
C2 C3 H3 117.8
Co1 C3 H3 108.6
O1 C4 C3 132.6(4)
O1 C4 H4 113.7
C3 C4 H4 113.7
P1 C11 H11A 109.5
P1 C11 H11B 109.5
H11A C11 H11B 109.5
P1 C11 H11C 109.5
H11A C11 H11C 109.5
H11B C11 H11C 109.5
P1 C12 H12A 109.5
P1 C12 H12B 109.5
H12A C12 H12B 109.5
P1 C12 H12C 109.5
H12A C12 H12C 109.5
H12B C12 H12C 109.5
P1 C13 H13A 109.5
P1 C13 H13B 109.5
H13A C13 H13B 109.5
P1 C13 H13C 109.5
H13A C13 H13C 109.5
H13B C13 H13C 109.5
P2 C21 H21A 109.5
P2 C21 H21B 109.5
H21A C21 H21B 109.5
P2 C21 H21C 109.5
H21A C21 H21C 109.5
H21B C21 H21C 109.5
P2 C22 H22A 109.5
P2 C22 H22B 109.5
H22A C22 H22B 109.5
P2 C22 H22C 109.5
H22A C22 H22C 109.5
H22B C22 H22C 109.5
P2 C23 H23A 109.5
P2 C23 H23B 109.5
H23A C23 H23B 109.5
P2 C23 H23C 109.5
H23A C23 H23C 109.5
H23B C23 H23C 109.5
P3 C31 H31A 109.5
P3 C31 H31B 109.5
H31A C31 H31B 109.5
P3 C31 H31C 109.5
H31A C31 H31C 109.5
H31B C31 H31C 109.5
P3 C32 H32A 109.5
P3 C32 H32B 109.5
H32A C32 H32B 109.5
P3 C32 H32C 109.5
H32A C32 H32C 109.5
H32B C32 H32C 109.5
P3 C33 H33A 109.5
P3 C33 H33B 109.5
H33A C33 H33B 109.5
P3 C33 H33C 109.5
H33A C33 H33C 109.5
H33B C33 H33C 109.5

loop_
_geom_bond_atom_site_label_1
_geom_bond_atom_site_label_2
_geom_bond_distance
Co1 C2 1.946(3)
Co1 C1 2.044(3)
Co1 C3 2.112(3)
Co1 P3 2.1644(6)
Co1 P2 2.1744(8)
Co1 P1 2.1873(8)
P1 C12 1.824(3)
P1 C11 1.838(3)
P1 C13 1.840(3)
P2 C22 1.810(3)
P2 C23 1.815(3)
P2 C21 1.836(3)
P3 C31 1.818(3)
P3 C33 1.828(4)
P3 C32 1.839(3)
O1 C4 1.223(4)
C1 C2 1.368(6)
C1 H1A 0.9900
C1 H1B 0.9900
C2 C3 1.443(5)
C2 H2 0.9500
C3 C4 1.389(5)
C3 H3 0.9500
C4 H4 0.9500
C11 H11A 0.9800
C11 H11B 0.9800
C11 H11C 0.9800
C12 H12A 0.9800
C12 H12B 0.9800
C12 H12C 0.9800
C13 H13A 0.9800
C13 H13B 0.9800
C13 H13C 0.9800
C21 H21A 0.9800
C21 H21B 0.9800
C21 H21C 0.9800
C22 H22A 0.9800
C22 H22B 0.9800
C22 H22C 0.9800
C23 H23A 0.9800
C23 H23B 0.9800
C23 H23C 0.9800
C31 H31A 0.9800
C31 H31B 0.9800
C31 H31C 0.9800
C32 H32A 0.9800
C32 H32B 0.9800
C32 H32C 0.9800
C33 H33A 0.9800
C33 H33B 0.9800
C33 H33C 0.9800

loop_
_geom_torsion_atom_site_label_1
_geom_torsion_atom_site_label_2
_geom_torsion_atom_site_label_3
_geom_torsion_atom_site_label_4
_geom_torsion
C2 Co1 P1 C12 -149.2(2)
C1 Co1 P1 C12 -121.93(17)
C3 Co1 P1 C12 163.96(16)
P3 Co1 P1 C12 -32.08(13)
P2 Co1 P1 C12 70.14(13)
C2 Co1 P1 C11 -29.1(2)
C1 Co1 P1 C11 -1.82(18)
C3 Co1 P1 C11 -75.93(17)
P3 Co1 P1 C11 88.03(14)
P2 Co1 P1 C11 -169.75(14)
C2 Co1 P1 C13 91.2(2)
C1 Co1 P1 C13 118.5(2)
C3 Co1 P1 C13 44.38(19)
P3 Co1 P1 C13 -151.66(17)
P2 Co1 P1 C13 -49.44(16)
C2 Co1 P2 C22 -74.5(2)
C1 Co1 P2 C22 -75.7(3)
C3 Co1 P2 C22 -42.06(18)
P3 Co1 P2 C22 178.14(15)
P1 Co1 P2 C22 74.34(15)
C2 Co1 P2 C23 44.67(19)
C1 Co1 P2 C23 43.5(3)
C3 Co1 P2 C23 77.15(17)
P3 Co1 P2 C23 -62.65(14)
P1 Co1 P2 C23 -166.44(14)
C2 Co1 P2 C21 167.7(2)
C1 Co1 P2 C21 166.5(3)
C3 Co1 P2 C21 -159.86(18)
P3 Co1 P2 C21 60.34(16)
P1 Co1 P2 C21 -43.46(15)
C2 Co1 P3 C31 -27.3(2)
C1 Co1 P3 C31 -65.2(2)
C3 Co1 P3 C31 -7.8(2)
P2 Co1 P3 C31 91.49(18)
P1 Co1 P3 C31 -165.51(18)
C2 Co1 P3 C33 -149.5(2)
C1 Co1 P3 C33 172.63(18)
C3 Co1 P3 C33 -129.95(19)
P2 Co1 P3 C33 -30.66(15)
P1 Co1 P3 C33 72.34(15)
C2 Co1 P3 C32 88.8(2)
C1 Co1 P3 C32 50.86(18)
C3 Co1 P3 C32 108.27(19)
P2 Co1 P3 C32 -152.43(14)
P1 Co1 P3 C32 -49.44(14)
C3 Co1 C1 C2 -34.2(2)
P3 Co1 C1 C2 110.2(2)
P2 Co1 C1 C2 1.6(5)
P1 Co1 C1 C2 -148.4(2)
Co1 C1 C2 C3 62.8(2)
C3 Co1 C2 C1 126.5(4)
P3 Co1 C2 C1 -72.8(2)
P2 Co1 C2 C1 -179.3(2)
P1 Co1 C2 C1 44.5(3)
C1 Co1 C2 C3 -126.5(4)
P3 Co1 C2 C3 160.7(2)
P2 Co1 C2 C3 54.3(3)
P1 Co1 C2 C3 -82.0(3)
C1 C2 C3 C4 20.2(4)
Co1 C2 C3 C4 82.1(3)
C1 C2 C3 Co1 -61.9(3)
C2 Co1 C3 C4 -124.2(3)
C1 Co1 C3 C4 -91.1(2)
P3 Co1 C3 C4 -153.87(18)
P2 Co1 C3 C4 102.9(2)
P1 Co1 C3 C4 1.7(2)
C1 Co1 C3 C2 33.1(3)
P3 Co1 C3 C2 -29.7(3)
P2 Co1 C3 C2 -133.0(3)
P1 Co1 C3 C2 125.8(2)
C2 C3 C4 O1 -179.6(3)
Co1 C3 C4 O1 -116.2(4)
